data_7044114
loop_
_publ_author_name
'Gunatilleke, Wilarachchige D. C. Bhagya'
'Wei, Kaya'
'Niu, Zheng'
'Wojtas, Lukasz'
'Ma, Shengqian'
'Nolas, George S.'

_publ_section_title
;
 Thermal Conductivity of Perovskite-type Metal-Organic Framework Crystal
;
_journal_name_full 'Dalton Trans.'
_journal_paper_doi 10.1039/C7DT02927F
_journal_year 2017
_chemical_absolute_configuration ad
_chemical_formula_moiety 'C3 H3 Co O6, H5 N2'
_chemical_formula_sum 'C3 H8 Co N2 O6'
_chemical_formula_weight 227.04
_space_group_crystal_system orthorhombic
_space_group_IT_number 33
_space_group_name_Hall 'P 2c -2n'
_space_group_name_H-M_alt 'P n a 21'
_symmetry_space_group_name_Hall 'P 2c -2n'
_symmetry_space_group_name_H-M 'P n a 21'
_atom_sites_solution_hydrogens mixed
_audit_creation_date 2017-06-21
_audit_creation_method
;
Olex2 1.2
(compiled 2017.03.28 svn.r3405 for OlexSys, GUI svn.r5337)
;
_audit_update_record
;
2017-07-30 deposited with the CCDC.
2017-09-05 downloaded from the CCDC.
;
_cell_angle_alpha 90
_cell_angle_beta 90
_cell_angle_gamma 90
_cell_formula_units_Z 4
_cell_length_a 8.6592(3)
_cell_length_b 7.7641(2)
_cell_length_c 11.5528(4)
_cell_measurement_reflns_used 4327
_cell_measurement_temperature 298(2)
_cell_measurement_theta_max 76.76
_cell_measurement_theta_min 7.66
_cell_volume 776.71(4)
_computing_cell_refinement 'SAINT v8.37A (Bruker, 2015)'
_computing_data_reduction 'SAINT v8.37A (Bruker, 2015)'
_computing_molecular_graphics 'Olex2 (Dolomanov et al., 2009)'
_computing_publication_material 'Olex2 (Dolomanov et al., 2009)'
_computing_structure_refinement 'XL (Sheldrick, 2008)'
_diffrn_ambient_temperature 298.01
_diffrn_measured_fraction_theta_full 0.999
_diffrn_measured_fraction_theta_max 0.998
_diffrn_measurement_device_type 'Bruker D8 Venture PHOTON 100 CMOS'
_diffrn_measurement_method 'omega scans'
_diffrn_radiation_monochromator mirrors
_diffrn_radiation_type CuK\a
_diffrn_radiation_wavelength 1.54178
_diffrn_reflns_av_R_equivalents 0.0993
_diffrn_reflns_av_unetI/netI 0.0595
_diffrn_reflns_Laue_measured_fraction_full 0.999
_diffrn_reflns_Laue_measured_fraction_max 0.998
_diffrn_reflns_limit_h_max 10
_diffrn_reflns_limit_h_min -10
_diffrn_reflns_limit_k_max 9
_diffrn_reflns_limit_k_min -9
_diffrn_reflns_limit_l_max 14
_diffrn_reflns_limit_l_min -14
_diffrn_reflns_number 11359
_diffrn_reflns_point_group_measured_fraction_full 0.999
_diffrn_reflns_point_group_measured_fraction_max 0.998
_diffrn_reflns_theta_full 67.679
_diffrn_reflns_theta_max 77.117
_diffrn_reflns_theta_min 3.826
_diffrn_source 'INCOATEC Imus micro-focus source'
_diffrn_standards_number 0
_exptl_absorpt_coefficient_mu 17.430
_exptl_absorpt_correction_T_max 0.3474
_exptl_absorpt_correction_T_min 0.1539
_exptl_absorpt_correction_type multi-scan
_exptl_absorpt_process_details
;
SADABS-2016/2 (Bruker,2016/2) was used for absorption correction.
wR2(int) was 0.1554 before and 0.0938 after correction.
The Ratio of minimum to maximum transmission is 0.4430.
The \l/2 correction factor is Not present.
;
_exptl_crystal_colour pink
_exptl_crystal_density_diffrn 1.942
_exptl_crystal_description block
_exptl_crystal_F_000 460
_exptl_crystal_size_max 0.114
_exptl_crystal_size_mid 0.097
_exptl_crystal_size_min 0.058
_refine_diff_density_max 0.565
_refine_diff_density_min -0.425
_refine_diff_density_rms 0.079
_refine_ls_abs_structure_details
;
 Flack x determined using 508 quotients [(I+)-(I-)]/[(I+)+(I-)]
 (Parsons, Flack and Wagner, Acta Cryst. B69 (2013) 249-259).
;
_refine_ls_abs_structure_Flack -0.001(7)
_refine_ls_extinction_coef 0.0052(8)
_refine_ls_extinction_expression Fc^*^=kFc[1+0.001xFc^2^\l^3^/sin(2\q)]^-1/4^
_refine_ls_extinction_method 'SHELXL-2016/6 (Sheldrick 2016)'
_refine_ls_goodness_of_fit_ref 1.046
_refine_ls_hydrogen_treatment mixed
_refine_ls_matrix_type full
_refine_ls_number_parameters 119
_refine_ls_number_reflns 1620
_refine_ls_number_restraints 6
_refine_ls_restrained_S_all 1.044
_refine_ls_R_factor_all 0.0563
_refine_ls_R_factor_gt 0.0388
_refine_ls_shift/su_max 0.000
_refine_ls_shift/su_mean 0.000
_refine_ls_structure_factor_coef Fsqd
_refine_ls_weighting_details 'w=1/[\s^2^(Fo^2^)+(0.0420P)^2^+0.3545P] where P=(Fo^2^+2Fc^2^)/3'
_refine_ls_weighting_scheme calc
_refine_ls_wR_factor_gt 0.0858
_refine_ls_wR_factor_ref 0.0951
_reflns_Friedel_coverage 0.905
_reflns_Friedel_fraction_full 1.000
_reflns_Friedel_fraction_max 0.999
_reflns_number_gt 1282
_reflns_number_total 1620
_reflns_threshold_expression 'I > 2\s(I)'
_cod_data_source_file c7dt02927f2.cif
_cod_data_source_block co_formate_298k
_cod_database_code 7044114
_shelx_shelxl_version_number 2016/6
_shelx_space_group_comment
;
The symmetry employed for this shelxl refinement is uniquely defined
by the following loop, which should always be used as a source of
symmetry information in preference to the above space-group names.
They are only intended as comments.
;
_shelx_estimated_absorpt_t_max 0.431
_shelx_estimated_absorpt_t_min 0.241
_olex2_refinement_description
;
1. Twinned data refinement
 Scales: 0.524(14)
 0.476(14)
2. Fixed Uiso
 At 1.2 times of:
  All C(H) groups
 At 1.5 times of:
  All N(H) groups, All N(H,H,H) groups
3. Restrained distances
 N11-H11B = N11-H11A
 0.91 with sigma of 0.02
 H11A-H11B
 1.51 with sigma of 0.04
 H11B-N12 = N12-H11A
 1.92 with sigma of 0.04
4.a Aromatic/amide H refined with riding coordinates:
 C3(H3), C6(H6), C9(H9)
4.b Idealised Me refined as rotating group:
 N12(H12A,H12B,H12C)
;
_olex2_submission_special_instructions 'No special instructions were received'

loop_
_space_group_symop_operation_xyz
'x, y, z'
'-x, -y, z+1/2'
'-x+1/2, y+1/2, z+1/2'
'x+1/2, -y+1/2, z'

loop_
_atom_site_label
_atom_site_type_symbol
_atom_site_fract_x
_atom_site_fract_y
_atom_site_fract_z
_atom_site_U_iso_or_equiv
_atom_site_adp_type
_atom_site_occupancy
_atom_site_site_symmetry_order
_atom_site_calc_flag
_atom_site_refinement_flags_posn
Co1 Co 0.47612(8) 0.49995(18) 0.5066(2) 0.0164(3) Uani 1 1 d .
O2 O 0.3796(5) 0.7276(6) 0.4409(4) 0.0258(10) Uani 1 1 d .
C3 C 0.2486(9) 0.7779(10) 0.4695(7) 0.0288(16) Uani 1 1 d .
H3 H 0.188811 0.703480 0.513888 0.035 Uiso 1 1 calc R
O4 O 0.1910(5) 0.9195(6) 0.4435(5) 0.0270(10) Uani 1 1 d .
O5 O 0.4499(6) 0.3617(8) 0.3519(4) 0.0273(12) Uani 1 1 d .
C6 C 0.4729(8) 0.4386(8) 0.2570(9) 0.0247(16) Uani 1 1 d .
H6 H 0.480664 0.558052 0.258403 0.030 Uiso 1 1 calc R
O7 O 0.4858(6) 0.3652(8) 0.1627(5) 0.0283(12) Uani 1 1 d .
O8 O 0.2637(5) 0.4157(6) 0.5773(5) 0.0254(10) Uani 1 1 d .
C9 C 0.1937(8) 0.2885(9) 0.5361(6) 0.0274(17) Uani 1 1 d .
H9 H 0.235041 0.237155 0.470336 0.033 Uiso 1 1 calc R
O10 O 0.0734(5) 0.2258(6) 0.5765(5) 0.0279(11) Uani 1 1 d .
N11 N 0.5880(12) -0.0089(11) 0.2280(10) 0.054(3) Uani 1 1 d D
H11A H 0.605(9) 0.090(7) 0.186(8) 0.082 Uiso 1 1 d DR
H11B H 0.584(9) -0.106(8) 0.183(8) 0.09(5) Uiso 1 1 d D
N12 N 0.4355(10) 0.0087(8) 0.2737(8) 0.0346(19) Uani 1 1 d D
H12A H 0.366927 -0.018724 0.219363 0.052 Uiso 1 1 calc GR
H12B H 0.420450 0.117033 0.296128 0.052 Uiso 1 1 calc GR
H12C H 0.424223 -0.061387 0.334080 0.052 Uiso 1 1 calc GR

loop_
_atom_site_aniso_label
_atom_site_aniso_U_11
_atom_site_aniso_U_22
_atom_site_aniso_U_33
_atom_site_aniso_U_23
_atom_site_aniso_U_13
_atom_site_aniso_U_12
Co1 0.0173(4) 0.0131(4) 0.0187(4) 0.0002(4) 0.0010(7) 0.0002(4)
O2 0.023(2) 0.024(2) 0.030(2) 0.004(2) 0.007(2) 0.0069(18)
C3 0.029(3) 0.027(3) 0.031(4) 0.006(3) 0.007(3) 0.006(3)
O4 0.022(2) 0.020(2) 0.039(3) 0.003(2) 0.002(2) 0.0042(18)
O5 0.034(3) 0.027(3) 0.021(3) 0.001(2) 0.002(2) -0.010(2)
C6 0.027(5) 0.023(3) 0.023(3) 0.005(4) -0.001(3) -0.001(3)
O7 0.046(3) 0.022(3) 0.017(3) 0.004(2) 0.000(2) -0.004(2)
O8 0.023(2) 0.020(2) 0.034(3) -0.007(2) 0.008(2) -0.0046(18)
C9 0.026(3) 0.022(3) 0.034(5) -0.008(3) 0.009(3) -0.009(3)
O10 0.027(2) 0.022(2) 0.034(3) -0.006(2) 0.006(2) -0.0096(19)
N11 0.038(5) 0.048(5) 0.077(9) -0.013(5) 0.004(5) -0.005(4)
N12 0.039(4) 0.031(3) 0.034(5) -0.002(3) 0.003(3) -0.010(3)

loop_
_atom_type_symbol
_atom_type_description
_atom_type_scat_dispersion_real
_atom_type_scat_dispersion_imag
_atom_type_scat_source
C C 0.0181 0.0091 'International Tables Vol C Tables 4.2.6.8 and 6.1.1.4'
H H 0.0000 0.0000 'International Tables Vol C Tables 4.2.6.8 and 6.1.1.4'
Co Co -2.3653 3.6143 'International Tables Vol C Tables 4.2.6.8 and 6.1.1.4'
N N 0.0311 0.0180 'International Tables Vol C Tables 4.2.6.8 and 6.1.1.4'
O O 0.0492 0.0322 'International Tables Vol C Tables 4.2.6.8 and 6.1.1.4'

loop_
_geom_angle_atom_site_label_1
_geom_angle_atom_site_label_2
_geom_angle_atom_site_label_3
_geom_angle
_geom_angle_site_symmetry_1
_geom_angle_site_symmetry_3
O2 Co1 O7 87.3(2) . 2_665
O2 Co1 O8 93.09(19) . .
O2 Co1 O10 178.6(3) . 4
O4 Co1 O2 88.6(2) 4_565 .
O4 Co1 O5 87.3(2) 4_565 .
O4 Co1 O7 90.6(2) 4_565 2_665
O4 Co1 O8 177.5(3) 4_565 .
O4 Co1 O10 91.54(19) 4_565 4
O5 Co1 O2 94.6(2) . .
O5 Co1 O7 177.1(3) . 2_665
O5 Co1 O8 94.4(2) . .
O5 Co1 O10 86.8(2) . 4
O7 Co1 O8 87.7(2) 2_665 .
O10 Co1 O7 91.3(2) 4 2_665
O10 Co1 O8 86.7(2) 4 .
C3 O2 Co1 122.1(5) . .
O2 C3 H3 117.3 . .
O4 C3 O2 125.4(8) . .
O4 C3 H3 117.3 . .
C3 O4 Co1 122.5(5) . 4_465
C6 O5 Co1 118.7(5) . .
O5 C6 H6 117.9 . .
O7 C6 O5 124.2(6) . .
O7 C6 H6 117.9 . .
C6 O7 Co1 122.6(5) . 2_664
C9 O8 Co1 121.2(5) . .
O8 C9 H9 117.5 . .
O10 C9 O8 125.0(7) . .
O10 C9 H9 117.5 . .
C9 O10 Co1 121.2(5) . 4_455
H11A N11 H11B 113(6) . .
N12 N11 H11A 106(5) . .
N12 N11 H11B 105(5) . .
N11 N12 H12A 109.5 . .
N11 N12 H12B 109.5 . .
N11 N12 H12C 109.5 . .
H12A N12 H12B 109.5 . .
H12A N12 H12C 109.5 . .
H12B N12 H12C 109.5 . .

loop_
_geom_bond_atom_site_label_1
_geom_bond_atom_site_label_2
_geom_bond_distance
_geom_bond_site_symmetry_2
Co1 O2 2.098(5) .
Co1 O4 2.094(5) 4_565
Co1 O5 2.098(6) .
Co1 O7 2.110(6) 2_665
Co1 O8 2.116(5) .
Co1 O10 2.105(5) 4
O2 C3 1.245(9) .
C3 H3 0.9300 .
C3 O4 1.244(9) .
O5 C6 1.264(11) .
C6 H6 0.9300 .
C6 O7 1.235(12) .
O8 C9 1.253(8) .
C9 H9 0.9300 .
C9 O10 1.241(8) .
N11 H11A 0.92(3) .
N11 H11B 0.92(3) .
N11 N12 1.428(11) .
N12 H12A 0.8900 .
N12 H12B 0.8900 .
N12 H12C 0.8900 .

loop_
_geom_hbond_atom_site_label_D
_geom_hbond_atom_site_label_H
_geom_hbond_atom_site_label_A
_geom_hbond_distance_DH
_geom_hbond_distance_HA
_geom_hbond_distance_DA
_geom_hbond_angle_DHA
_geom_hbond_site_symmetry_A
N11 H11A O7 0.92(3) 2.39(6) 3.128(11) 137(6) .
N11 H11B O10 0.92(3) 2.25(6) 3.043(11) 144(7) 3_544
N12 H12A O8 0.89 2.06 2.940(10) 171.4 3_544
N12 H12B O5 0.89 2.02 2.888(9) 164.2 .
N12 H12C O2 0.89 2.09 2.954(10) 164.5 1_545

loop_
_geom_torsion_atom_site_label_1
_geom_torsion_atom_site_label_2
_geom_torsion_atom_site_label_3
_geom_torsion_atom_site_label_4
_geom_torsion
_geom_torsion_site_symmetry_4
Co1 O2 C3 O4 172.1(6) .
Co1 O5 C6 O7 167.6(6) .
Co1 O8 C9 O10 175.9(6) .
O2 C3 O4 Co1 -175.1(6) 4_465
O5 C6 O7 Co1 179.9(5) 2_664
O8 C9 O10 Co1 -175.3(6) 4_455

loop_
_twin_individual_id
_twin_individual_mass_fraction_refined
1 0.524(14)
2 0.476(14)
